data_7117814
loop_
_publ_author_name
'Rong Zhou'
'Kai Zhang'
'Yusong Chen'
'Qiang Meng'
'Yiyi Liu'
'Ruifeng Li'
'Zhengjie He'

_publ_section_title
;
 P(NMe2)3-mediated reductive [1+4] annulation of isatins with enones: a
 facile synthesis of spirooxindole-dihydrofurans
;
_journal_name_full Chem.Commun.
_journal_page_first 14663
_journal_paper_doi 10.1039/C5cc03676C
_journal_volume 51
_journal_year 2015
_chemical_formula_sum 'C31 H22 Br N O3'
_chemical_formula_weight 536.41
_chemical_name_systematic
; 
 ? 
;
_space_group_IT_number 14
_symmetry_cell_setting monoclinic
_symmetry_space_group_name_Hall '-P 2yn'
_symmetry_space_group_name_H-M 'P 1 21/n 1'
_atom_sites_solution_hydrogens geom
_atom_sites_solution_primary direct
_atom_sites_solution_secondary difmap
_audit_creation_method SHELXL-97
_audit_update_record
;
2015-04-02 deposited with the CCDC.
2015-08-06 downloaded from the CCDC.
;
_cell_angle_alpha 90.00
_cell_angle_beta 100.25(3)
_cell_angle_gamma 90.00
_cell_formula_units_Z 4
_cell_length_a 15.016(3)
_cell_length_b 11.906(2)
_cell_length_c 15.221(3)
_cell_measurement_reflns_used 6384
_cell_measurement_temperature 113(2)
_cell_measurement_theta_max 27.8545
_cell_measurement_theta_min 1.3595
_cell_volume 2677.8(9)
_computing_cell_refinement CrystalClear
_computing_data_collection CrystalClear
_computing_data_reduction CrystalClear
_computing_molecular_graphics 'Bruker SHELXTL'
_computing_publication_material 'Bruker SHELXTL'
_computing_structure_refinement 'SHELXL-97 (Sheldrick, 1997)'
_computing_structure_solution 'SHELXS-97 (Sheldrick, 1990)'
_diffrn_ambient_temperature 113(2)
_diffrn_detector_area_resol_mean 7.31
_diffrn_measured_fraction_theta_full 0.993
_diffrn_measured_fraction_theta_max 0.993
_diffrn_measurement_device_type 'Rigaku Saturn 70 CCD'
_diffrn_measurement_method '\w scans'
_diffrn_radiation_monochromator multilayer
_diffrn_radiation_source 'rotating anode'
_diffrn_radiation_type MoK\a
_diffrn_radiation_wavelength 0.71073
_diffrn_reflns_av_R_equivalents 0.0683
_diffrn_reflns_av_sigmaI/netI 0.0671
_diffrn_reflns_limit_h_max 19
_diffrn_reflns_limit_h_min -18
_diffrn_reflns_limit_k_max 14
_diffrn_reflns_limit_k_min -15
_diffrn_reflns_limit_l_max 19
_diffrn_reflns_limit_l_min -20
_diffrn_reflns_number 26056
_diffrn_reflns_theta_full 28.01
_diffrn_reflns_theta_max 28.01
_diffrn_reflns_theta_min 1.76
_diffrn_standards_decay_% 0
_diffrn_standards_interval_count 0
_diffrn_standards_interval_time 0
_diffrn_standards_number 0
_exptl_absorpt_coefficient_mu 1.567
_exptl_absorpt_correction_T_max 0.7657
_exptl_absorpt_correction_T_min 0.7049
_exptl_absorpt_correction_type multi-scan
_exptl_absorpt_process_details CrystalClear
_exptl_crystal_colour Colorless
_exptl_crystal_density_diffrn 1.331
_exptl_crystal_density_method 'not measured'
_exptl_crystal_description Prism
_exptl_crystal_F_000 1096
_exptl_crystal_size_max 0.24
_exptl_crystal_size_mid 0.20
_exptl_crystal_size_min 0.18
_refine_diff_density_max 0.489
_refine_diff_density_min -0.780
_refine_diff_density_rms 0.084
_refine_ls_extinction_coef 0.0043(4)
_refine_ls_extinction_expression Fc^*^=kFc[1+0.001xFc^2^\l^3^/sin(2\q)]^-1/4^
_refine_ls_extinction_method SHELXL
_refine_ls_goodness_of_fit_ref 1.004
_refine_ls_hydrogen_treatment constr
_refine_ls_matrix_type full
_refine_ls_number_parameters 327
_refine_ls_number_reflns 6429
_refine_ls_number_restraints 0
_refine_ls_restrained_S_all 1.004
_refine_ls_R_factor_all 0.0616
_refine_ls_R_factor_gt 0.0458
_refine_ls_shift/su_max 0.002
_refine_ls_shift/su_mean 0.000
_refine_ls_structure_factor_coef Fsqd
_refine_ls_weighting_details 'calc w=1/[\s^2^(Fo^2^)+(0.0508P)^2^+0.0000P] where P=(Fo^2^+2Fc^2^)/3'
_refine_ls_weighting_scheme calc
_refine_ls_wR_factor_gt 0.0970
_refine_ls_wR_factor_ref 0.1033
_reflns_number_gt 5030
_reflns_number_total 6429
_reflns_threshold_expression >2sigma(I)
_cod_data_source_file c5cc03676c2.cif
_cod_data_source_block shelxl_sqd
_cod_original_cell_volume 2677.7(9)
_cod_original_sg_symbol_H-M P2(1)/n
_cod_database_code 7117814
_platon_squeeze_void_probe_radius 1.20

loop_
_symmetry_equiv_pos_as_xyz
'x, y, z'
'-x+1/2, y+1/2, -z+1/2'
'-x, -y, -z'
'x-1/2, -y-1/2, z-1/2'

loop_
_atom_site_label
_atom_site_type_symbol
_atom_site_fract_x
_atom_site_fract_y
_atom_site_fract_z
_atom_site_U_iso_or_equiv
_atom_site_adp_type
_atom_site_occupancy
_atom_site_symmetry_multiplicity
_atom_site_calc_flag
_atom_site_refinement_flags
_atom_site_disorder_assembly
_atom_site_disorder_group
Br1 Br 0.585944(16) 1.36983(2) 0.213277(17) 0.02167(10) Uani 1 1 d . . .
O1 O 0.66003(11) 0.95162(14) 0.59155(11) 0.0225(4) Uani 1 1 d . . .
O2 O 0.73933(11) 0.88137(12) 0.43901(11) 0.0168(4) Uani 1 1 d . . .
O3 O 1.01241(11) 0.92913(13) 0.61905(11) 0.0209(4) Uani 1 1 d . . .
N1 N 0.61523(13) 1.09790(16) 0.49445(13) 0.0182(4) Uani 1 1 d . . .
C1 C 0.64037(16) 1.13982(18) 0.41624(15) 0.0158(5) Uani 1 1 d . . .
C2 C 0.60094(15) 1.22677(19) 0.36339(16) 0.0186(5) Uani 1 1 d . . .
H2 H 0.5509 1.2675 0.3773 0.022 Uiso 1 1 calc R . .
C3 C 0.63862(15) 1.25152(19) 0.28839(15) 0.0176(5) Uani 1 1 d . . .
C4 C 0.71198(15) 1.1946(2) 0.26742(15) 0.0185(5) Uani 1 1 d . . .
H4 H 0.7358 1.2143 0.2157 0.022 Uiso 1 1 calc R . .
C5 C 0.75092(16) 1.1079(2) 0.32285(16) 0.0190(5) Uani 1 1 d . . .
H5 H 0.8020 1.0684 0.3098 0.023 Uiso 1 1 calc R . .
C6 C 0.71457(15) 1.08018(18) 0.39656(15) 0.0143(5) Uani 1 1 d . . .
C7 C 0.74346(15) 0.99746(18) 0.47022(15) 0.0153(5) Uani 1 1 d . . .
C8 C 0.66991(15) 1.01015(19) 0.52855(15) 0.0176(5) Uani 1 1 d . . .
C9 C 0.53782(18) 1.1365(2) 0.53015(19) 0.0270(6) Uani 1 1 d . . .
H9A H 0.5247 1.0832 0.5753 0.040 Uiso 1 1 calc R . .
H9B H 0.4853 1.1419 0.4819 0.040 Uiso 1 1 calc R . .
H9C H 0.5509 1.2105 0.5576 0.040 Uiso 1 1 calc R . .
C10 C 0.84157(15) 1.01230(18) 0.52196(15) 0.0159(5) Uani 1 1 d . . .
H10 H 0.8804 1.0363 0.4783 0.019 Uiso 1 1 calc R . .
C11 C 0.84858(15) 1.10119(19) 0.59399(16) 0.0167(5) Uani 1 1 d . . .
C12 C 0.83639(16) 1.0780(2) 0.68052(16) 0.0202(5) Uani 1 1 d . . .
H12 H 0.8258 1.0029 0.6971 0.024 Uiso 1 1 calc R . .
C13 C 0.83948(17) 1.1636(2) 0.74290(17) 0.0250(6) Uani 1 1 d . . .
H13 H 0.8313 1.1465 0.8019 0.030 Uiso 1 1 calc R . .
C14 C 0.85430(18) 1.2733(2) 0.71999(19) 0.0306(6) Uani 1 1 d . . .
H14 H 0.8562 1.3316 0.7629 0.037 Uiso 1 1 calc R . .
C15 C 0.86638(19) 1.2977(2) 0.63378(19) 0.0314(6) Uani 1 1 d . . .
H15 H 0.8762 1.3731 0.6174 0.038 Uiso 1 1 calc R . .
C16 C 0.86410(17) 1.2122(2) 0.57120(18) 0.0242(6) Uani 1 1 d . . .
H16 H 0.8732 1.2295 0.5125 0.029 Uiso 1 1 calc R . .
C17 C 0.86496(15) 0.89105(18) 0.54781(15) 0.0152(5) Uani 1 1 d . . .
C18 C 0.94897(16) 0.86240(18) 0.60872(15) 0.0152(5) Uani 1 1 d . . .
C19 C 0.95747(15) 0.75470(19) 0.65981(15) 0.0166(5) Uani 1 1 d . . .
C20 C 0.88315(17) 0.6980(2) 0.68114(16) 0.0205(5) Uani 1 1 d . . .
H20 H 0.8240 0.7279 0.6634 0.025 Uiso 1 1 calc R . .
C21 C 0.89517(19) 0.5981(2) 0.72812(17) 0.0260(6) Uani 1 1 d . . .
H21 H 0.8444 0.5598 0.7431 0.031 Uiso 1 1 calc R . .
C22 C 0.98191(19) 0.5536(2) 0.75359(17) 0.0276(6) Uani 1 1 d . . .
H22 H 0.9899 0.4834 0.7837 0.033 Uiso 1 1 calc R . .
C23 C 1.05609(19) 0.6114(2) 0.73511(18) 0.0274(6) Uani 1 1 d . . .
H23 H 1.1153 0.5823 0.7542 0.033 Uiso 1 1 calc R . .
C24 C 1.04419(16) 0.7112(2) 0.68898(16) 0.0222(5) Uani 1 1 d . . .
H24 H 1.0955 0.7511 0.6768 0.027 Uiso 1 1 calc R . .
C25 C 0.80771(15) 0.82455(19) 0.49329(15) 0.0157(5) Uani 1 1 d . . .
C26 C 0.80632(16) 0.70343(19) 0.47281(15) 0.0172(5) Uani 1 1 d . . .
C27 C 0.72431(17) 0.6458(2) 0.45731(17) 0.0229(5) Uani 1 1 d . . .
H27 H 0.6700 0.6838 0.4632 0.028 Uiso 1 1 calc R . .
C28 C 0.72142(18) 0.5335(2) 0.43336(18) 0.0286(6) Uani 1 1 d . . .
H28 H 0.6654 0.4944 0.4234 0.034 Uiso 1 1 calc R . .
C29 C 0.80051(19) 0.4782(2) 0.42400(18) 0.0300(6) Uani 1 1 d . . .
H29 H 0.7985 0.4014 0.4068 0.036 Uiso 1 1 calc R . .
C30 C 0.88201(18) 0.5344(2) 0.43957(17) 0.0269(6) Uani 1 1 d . . .
H30 H 0.9361 0.4959 0.4340 0.032 Uiso 1 1 calc R . .
C31 C 0.88543(17) 0.6471(2) 0.46336(16) 0.0214(5) Uani 1 1 d . . .
H31 H 0.9417 0.6858 0.4732 0.026 Uiso 1 1 calc R . .

loop_
_atom_site_aniso_label
_atom_site_aniso_U_11
_atom_site_aniso_U_22
_atom_site_aniso_U_33
_atom_site_aniso_U_23
_atom_site_aniso_U_13
_atom_site_aniso_U_12
Br1 0.02059(15) 0.02014(14) 0.02395(15) 0.00795(10) 0.00306(10) 0.00306(10)
O1 0.0235(9) 0.0255(9) 0.0188(9) 0.0064(7) 0.0045(7) -0.0014(7)
O2 0.0175(8) 0.0146(8) 0.0164(8) -0.0002(6) -0.0023(7) 0.0009(6)
O3 0.0192(9) 0.0200(9) 0.0235(9) -0.0022(7) 0.0032(7) -0.0023(7)
N1 0.0169(10) 0.0200(10) 0.0183(10) 0.0024(8) 0.0049(8) 0.0030(8)
C1 0.0165(12) 0.0157(11) 0.0158(11) 0.0013(9) 0.0042(10) -0.0029(9)
C2 0.0149(12) 0.0171(12) 0.0237(13) 0.0001(10) 0.0034(10) 0.0012(9)
C3 0.0181(12) 0.0159(11) 0.0170(12) 0.0027(9) -0.0019(10) 0.0006(10)
C4 0.0176(12) 0.0248(13) 0.0126(11) 0.0016(9) 0.0019(10) 0.0005(10)
C5 0.0170(12) 0.0229(13) 0.0164(12) -0.0007(9) 0.0011(10) 0.0031(10)
C6 0.0131(11) 0.0140(11) 0.0143(11) -0.0004(9) -0.0013(9) -0.0007(9)
C7 0.0175(12) 0.0127(11) 0.0151(11) 0.0000(9) 0.0013(9) -0.0009(9)
C8 0.0170(12) 0.0200(12) 0.0154(12) -0.0014(9) 0.0020(10) -0.0023(10)
C9 0.0246(14) 0.0303(14) 0.0299(15) 0.0038(11) 0.0155(12) 0.0051(11)
C10 0.0165(12) 0.0164(12) 0.0141(11) 0.0015(9) 0.0011(9) 0.0001(9)
C11 0.0126(11) 0.0182(12) 0.0179(12) -0.0023(9) -0.0011(9) 0.0028(9)
C12 0.0196(12) 0.0208(12) 0.0200(12) -0.0010(10) 0.0033(10) 0.0004(10)
C13 0.0229(14) 0.0318(14) 0.0199(13) -0.0071(11) 0.0023(11) 0.0026(11)
C14 0.0324(15) 0.0261(15) 0.0318(16) -0.0126(12) 0.0017(13) 0.0032(12)
C15 0.0406(17) 0.0170(13) 0.0344(16) -0.0041(11) 0.0012(13) 0.0008(12)
C16 0.0302(14) 0.0185(12) 0.0222(13) 0.0008(10) 0.0000(11) 0.0000(11)
C17 0.0156(12) 0.0136(11) 0.0170(12) 0.0021(9) 0.0042(10) 0.0004(9)
C18 0.0159(12) 0.0159(11) 0.0144(11) -0.0032(9) 0.0043(9) 0.0030(9)
C19 0.0201(12) 0.0158(11) 0.0137(11) -0.0014(9) 0.0021(9) 0.0020(10)
C20 0.0220(13) 0.0217(13) 0.0176(12) 0.0000(10) 0.0032(10) -0.0006(10)
C21 0.0344(15) 0.0258(13) 0.0189(13) 0.0030(10) 0.0076(12) -0.0026(12)
C22 0.0443(17) 0.0203(13) 0.0181(13) 0.0036(10) 0.0056(12) 0.0061(12)
C23 0.0326(15) 0.0248(14) 0.0225(14) 0.0031(10) -0.0017(12) 0.0124(12)
C24 0.0196(13) 0.0266(14) 0.0199(13) -0.0014(10) 0.0021(10) 0.0014(11)
C25 0.0169(12) 0.0161(11) 0.0143(11) 0.0022(9) 0.0033(10) 0.0031(10)
C26 0.0197(12) 0.0185(12) 0.0121(11) -0.0018(9) -0.0006(10) -0.0007(10)
C27 0.0240(14) 0.0198(12) 0.0249(13) -0.0001(10) 0.0043(11) -0.0014(10)
C28 0.0322(15) 0.0192(13) 0.0340(16) -0.0019(11) 0.0047(13) -0.0074(12)
C29 0.0461(17) 0.0135(12) 0.0279(15) -0.0041(10) -0.0005(13) 0.0030(12)
C30 0.0304(15) 0.0242(14) 0.0240(14) -0.0044(11) -0.0009(12) 0.0100(12)
C31 0.0223(13) 0.0234(13) 0.0172(12) -0.0023(10) -0.0002(10) 0.0014(10)

loop_
_atom_type_symbol
_atom_type_description
_atom_type_scat_dispersion_real
_atom_type_scat_dispersion_imag
_atom_type_scat_source
C C 0.0033 0.0016 'International Tables Vol C Tables 4.2.6.8 and 6.1.1.4'
H H 0.0000 0.0000 'International Tables Vol C Tables 4.2.6.8 and 6.1.1.4'
N N 0.0061 0.0033 'International Tables Vol C Tables 4.2.6.8 and 6.1.1.4'
O O 0.0106 0.0060 'International Tables Vol C Tables 4.2.6.8 and 6.1.1.4'
Br Br -0.2901 2.4595 'International Tables Vol C Tables 4.2.6.8 and 6.1.1.4'

loop_
_geom_angle_atom_site_label_1
_geom_angle_atom_site_label_2
_geom_angle_atom_site_label_3
_geom_angle
_geom_angle_site_symmetry_1
_geom_angle_site_symmetry_3
C25 O2 C7 106.64(17) . .
C8 N1 C1 111.00(19) . .
C8 N1 C9 124.6(2) . .
C1 N1 C9 124.2(2) . .
C2 C1 C6 122.2(2) . .
C2 C1 N1 127.6(2) . .
C6 C1 N1 110.3(2) . .
C1 C2 C3 116.2(2) . .
C1 C2 H2 121.9 . .
C3 C2 H2 121.9 . .
C4 C3 C2 123.0(2) . .
C4 C3 Br1 119.36(18) . .
C2 C3 Br1 117.69(17) . .
C3 C4 C5 119.4(2) . .
C3 C4 H4 120.3 . .
C5 C4 H4 120.3 . .
C6 C5 C4 119.2(2) . .
C6 C5 H5 120.4 . .
C4 C5 H5 120.4 . .
C5 C6 C1 120.1(2) . .
C5 C6 C7 131.7(2) . .
C1 C6 C7 108.02(19) . .
O2 C7 C6 112.91(18) . .
O2 C7 C8 106.67(17) . .
C6 C7 C8 102.99(18) . .
O2 C7 C10 104.74(17) . .
C6 C7 C10 115.31(18) . .
C8 C7 C10 114.14(19) . .
O1 C8 N1 125.9(2) . .
O1 C8 C7 126.7(2) . .
N1 C8 C7 107.36(19) . .
N1 C9 H9A 109.5 . .
N1 C9 H9B 109.5 . .
H9A C9 H9B 109.5 . .
N1 C9 H9C 109.5 . .
H9A C9 H9C 109.5 . .
H9B C9 H9C 109.5 . .
C11 C10 C17 119.55(19) . .
C11 C10 C7 112.61(18) . .
C17 C10 C7 100.25(17) . .
C11 C10 H10 107.9 . .
C17 C10 H10 107.9 . .
C7 C10 H10 107.9 . .
C12 C11 C16 118.7(2) . .
C12 C11 C10 122.9(2) . .
C16 C11 C10 118.4(2) . .
C13 C12 C11 120.5(2) . .
C13 C12 H12 119.7 . .
C11 C12 H12 119.7 . .
C14 C13 C12 120.6(2) . .
C14 C13 H13 119.7 . .
C12 C13 H13 119.7 . .
C13 C14 C15 119.4(2) . .
C13 C14 H14 120.3 . .
C15 C14 H14 120.3 . .
C14 C15 C16 120.3(2) . .
C14 C15 H15 119.9 . .
C16 C15 H15 119.9 . .
C15 C16 C11 120.5(2) . .
C15 C16 H16 119.8 . .
C11 C16 H16 119.8 . .
C25 C17 C18 129.6(2) . .
C25 C17 C10 107.9(2) . .
C18 C17 C10 121.15(19) . .
O3 C18 C17 119.4(2) . .
O3 C18 C19 119.7(2) . .
C17 C18 C19 120.9(2) . .
C20 C19 C24 119.1(2) . .
C20 C19 C18 122.7(2) . .
C24 C19 C18 118.1(2) . .
C21 C20 C19 120.1(2) . .
C21 C20 H20 119.9 . .
C19 C20 H20 119.9 . .
C20 C21 C22 120.0(2) . .
C20 C21 H21 120.0 . .
C22 C21 H21 120.0 . .
C23 C22 C21 120.1(2) . .
C23 C22 H22 120.0 . .
C21 C22 H22 120.0 . .
C24 C23 C22 119.9(2) . .
C24 C23 H23 120.0 . .
C22 C23 H23 120.0 . .
C23 C24 C19 120.7(2) . .
C23 C24 H24 119.6 . .
C19 C24 H24 119.6 . .
C17 C25 O2 114.13(19) . .
C17 C25 C26 133.7(2) . .
O2 C25 C26 111.90(19) . .
C27 C26 C31 119.3(2) . .
C27 C26 C25 119.8(2) . .
C31 C26 C25 120.8(2) . .
C28 C27 C26 120.4(2) . .
C28 C27 H27 119.8 . .
C26 C27 H27 119.8 . .
C27 C28 C29 119.9(2) . .
C27 C28 H28 120.1 . .
C29 C28 H28 120.1 . .
C30 C29 C28 120.1(2) . .
C30 C29 H29 119.9 . .
C28 C29 H29 119.9 . .
C29 C30 C31 120.3(2) . .
C29 C30 H30 119.8 . .
C31 C30 H30 119.8 . .
C30 C31 C26 120.0(2) . .
C30 C31 H31 120.0 . .
C26 C31 H31 120.0 . .

loop_
_geom_bond_atom_site_label_1
_geom_bond_atom_site_label_2
_geom_bond_distance
_geom_bond_site_symmetry_2
Br1 C3 1.896(2) .
O1 C8 1.216(3) .
O2 C25 1.376(3) .
O2 C7 1.459(3) .
O3 C18 1.229(3) .
N1 C8 1.372(3) .
N1 C1 1.403(3) .
N1 C9 1.443(3) .
C1 C2 1.378(3) .
C1 C6 1.398(3) .
C2 C3 1.393(3) .
C2 H2 0.9500 .
C3 C4 1.378(3) .
C4 C5 1.395(3) .
C4 H4 0.9500 .
C5 C6 1.372(3) .
C5 H5 0.9500 .
C6 C7 1.497(3) .
C7 C8 1.543(3) .
C7 C10 1.552(3) .
C9 H9A 0.9800 .
C9 H9B 0.9800 .
C9 H9C 0.9800 .
C10 C11 1.514(3) .
C10 C17 1.521(3) .
C10 H10 1.0000 .
C11 C12 1.389(3) .
C11 C16 1.397(3) .
C12 C13 1.388(3) .
C12 H12 0.9500 .
C13 C14 1.380(4) .
C13 H13 0.9500 .
C14 C15 1.387(4) .
C14 H14 0.9500 .
C15 C16 1.390(3) .
C15 H15 0.9500 .
C16 H16 0.9500 .
C17 C25 1.342(3) .
C17 C18 1.467(3) .
C18 C19 1.493(3) .
C19 C20 1.391(3) .
C19 C24 1.398(3) .
C20 C21 1.382(3) .
C20 H20 0.9500 .
C21 C22 1.396(4) .
C21 H21 0.9500 .
C22 C23 1.380(4) .
C22 H22 0.9500 .
C23 C24 1.376(3) .
C23 H23 0.9500 .
C24 H24 0.9500 .
C25 C26 1.475(3) .
C26 C27 1.393(3) .
C26 C31 1.394(3) .
C27 C28 1.384(3) .
C27 H27 0.9500 .
C28 C29 1.387(4) .
C28 H28 0.9500 .
C29 C30 1.378(4) .
C29 H29 0.9500 .
C30 C31 1.388(3) .
C30 H30 0.9500 .
C31 H31 0.9500 .

loop_
_geom_torsion_atom_site_label_1
_geom_torsion_atom_site_label_2
_geom_torsion_atom_site_label_3
_geom_torsion_atom_site_label_4
_geom_torsion
_geom_torsion_site_symmetry_1
_geom_torsion_site_symmetry_2
_geom_torsion_site_symmetry_3
_geom_torsion_site_symmetry_4
C8 N1 C1 C2 179.6(2) . . . .
C9 N1 C1 C2 4.0(4) . . . .
C8 N1 C1 C6 -0.6(3) . . . .
C9 N1 C1 C6 -176.1(2) . . . .
C6 C1 C2 C3 0.6(3) . . . .
N1 C1 C2 C3 -179.5(2) . . . .
C1 C2 C3 C4 -0.9(3) . . . .
C1 C2 C3 Br1 179.55(17) . . . .
C2 C3 C4 C5 0.2(4) . . . .
Br1 C3 C4 C5 179.76(18) . . . .
C3 C4 C5 C6 0.8(4) . . . .
C4 C5 C6 C1 -1.1(3) . . . .
C4 C5 C6 C7 -176.1(2) . . . .
C2 C1 C6 C5 0.4(4) . . . .
N1 C1 C6 C5 -179.5(2) . . . .
C2 C1 C6 C7 176.4(2) . . . .
N1 C1 C6 C7 -3.5(3) . . . .
C25 O2 C7 C6 147.88(18) . . . .
C25 O2 C7 C8 -99.7(2) . . . .
C25 O2 C7 C10 21.6(2) . . . .
C5 C6 C7 O2 -64.3(3) . . . .
C1 C6 C7 O2 120.2(2) . . . .
C5 C6 C7 C8 -179.0(2) . . . .
C1 C6 C7 C8 5.6(2) . . . .
C5 C6 C7 C10 56.0(3) . . . .
C1 C6 C7 C10 -119.4(2) . . . .
C1 N1 C8 O1 -173.9(2) . . . .
C9 N1 C8 O1 1.7(4) . . . .
C1 N1 C8 C7 4.2(3) . . . .
C9 N1 C8 C7 179.7(2) . . . .
O2 C7 C8 O1 53.0(3) . . . .
C6 C7 C8 O1 172.1(2) . . . .
C10 C7 C8 O1 -62.1(3) . . . .
O2 C7 C8 N1 -125.00(19) . . . .
C6 C7 C8 N1 -5.9(2) . . . .
C10 C7 C8 N1 119.8(2) . . . .
O2 C7 C10 C11 -152.73(18) . . . .
C6 C7 C10 C11 82.5(2) . . . .
C8 C7 C10 C11 -36.4(3) . . . .
O2 C7 C10 C17 -24.5(2) . . . .
C6 C7 C10 C17 -149.28(19) . . . .
C8 C7 C10 C17 91.7(2) . . . .
C17 C10 C11 C12 -29.0(3) . . . .
C7 C10 C11 C12 88.2(3) . . . .
C17 C10 C11 C16 153.9(2) . . . .
C7 C10 C11 C16 -88.9(3) . . . .
C16 C11 C12 C13 0.1(4) . . . .
C10 C11 C12 C13 -177.0(2) . . . .
C11 C12 C13 C14 0.3(4) . . . .
C12 C13 C14 C15 -0.1(4) . . . .
C13 C14 C15 C16 -0.4(4) . . . .
C14 C15 C16 C11 0.8(4) . . . .
C12 C11 C16 C15 -0.6(4) . . . .
C10 C11 C16 C15 176.6(2) . . . .
C11 C10 C17 C25 143.2(2) . . . .
C7 C10 C17 C25 19.8(2) . . . .
C11 C10 C17 C18 -48.7(3) . . . .
C7 C10 C17 C18 -172.16(19) . . . .
C25 C17 C18 O3 144.2(2) . . . .
C10 C17 C18 O3 -21.0(3) . . . .
C25 C17 C18 C19 -37.3(4) . . . .
C10 C17 C18 C19 157.5(2) . . . .
O3 C18 C19 C20 153.1(2) . . . .
C17 C18 C19 C20 -25.4(3) . . . .
O3 C18 C19 C24 -25.3(3) . . . .
C17 C18 C19 C24 156.2(2) . . . .
C24 C19 C20 C21 -2.0(4) . . . .
C18 C19 C20 C21 179.6(2) . . . .
C19 C20 C21 C22 -0.5(4) . . . .
C20 C21 C22 C23 2.6(4) . . . .
C21 C22 C23 C24 -2.1(4) . . . .
C22 C23 C24 C19 -0.5(4) . . . .
C20 C19 C24 C23 2.6(4) . . . .
C18 C19 C24 C23 -179.0(2) . . . .
C18 C17 C25 O2 -174.3(2) . . . .
C10 C17 C25 O2 -7.6(3) . . . .
C18 C17 C25 C26 -0.7(4) . . . .
C10 C17 C25 C26 166.0(2) . . . .
C7 O2 C25 C17 -9.4(2) . . . .
C7 O2 C25 C26 175.61(18) . . . .
C17 C25 C26 C27 143.2(3) . . . .
O2 C25 C26 C27 -43.2(3) . . . .
C17 C25 C26 C31 -40.8(4) . . . .
O2 C25 C26 C31 132.9(2) . . . .
C31 C26 C27 C28 0.4(4) . . . .
C25 C26 C27 C28 176.5(2) . . . .
C26 C27 C28 C29 -0.5(4) . . . .
C27 C28 C29 C30 0.8(4) . . . .
C28 C29 C30 C31 -1.0(4) . . . .
C29 C30 C31 C26 0.9(4) . . . .
C27 C26 C31 C30 -0.6(4) . . . .
C25 C26 C31 C30 -176.7(2) . . . .

loop_
_platon_squeeze_void_nr
_platon_squeeze_void_average_x
_platon_squeeze_void_average_y
_platon_squeeze_void_average_z
_platon_squeeze_void_volume
_platon_squeeze_void_count_electrons
_platon_squeeze_void_content
1 0.000 0.000 0.000 154 49 ' '
2 0.500 0.500 0.500 154 49 ' '
